data_2202204
loop_
_publ_author_name
'T. Ravishankar'
'K. Chinnakali'
'P. Rajakumar'
'V. Murali'
'Anwar Usman'
'Hoong-Kun Fun'

_publ_section_title 7,14-Dioxatetracyclo[14.2^4,5^.2^19,20^.2^21,22^.2^23,24^]tetracosa-1,3,5,9,11,15,17,19,21,23-decaene
_journal_issue 3
_journal_name_full 'Acta Crystallographica Section E'
_journal_page_first o290
_journal_page_last o292
_journal_paper_doi 10.1107/S1600536803002733
_journal_volume 59
_journal_year 2003
_chemical_formula_iupac 'C22 H18 O2'
_chemical_formula_moiety 'C22 H18 O2'
_chemical_formula_sum 'C22 H18 O2'
_chemical_formula_weight 314.36
_chemical_name_systematic
;
7,14-Dioxatetracyclo(14.2^4,5^.2^19,20^.2^21,22^.2^23,24^)tetracosa-
1,3,5,9,11,15,17,19,21,23-decaene
;
_space_group_IT_number 14
_symmetry_cell_setting monoclinic
_symmetry_space_group_name_Hall '-P 2yn'
_symmetry_space_group_name_H-M 'P 1 21/n 1'
_atom_sites_solution_hydrogens geom
_atom_sites_solution_primary direct
_atom_sites_solution_secondary difmap
_audit_creation_method SHELXL-97
_cell_angle_alpha 90.00
_cell_angle_beta 95.4230(10)
_cell_angle_gamma 90.00
_cell_formula_units_Z 4
_cell_length_a 9.5687(2)
_cell_length_b 10.5926(2)
_cell_length_c 16.6960(2)
_cell_measurement_reflns_used 4210
_cell_measurement_temperature 293(2)
_cell_measurement_theta_max 28.32
_cell_measurement_theta_min 2.56
_cell_volume 1684.69(5)
_computing_cell_refinement 'SAINT (Siemens, 1996)'
_computing_data_collection 'SMART (Siemens, 1996)'
_computing_data_reduction SAINT
_computing_molecular_graphics SHELXTL
_computing_publication_material
;
SHELXTL, PARST (Nardelli, 1995) and PLATON (Spek, 2003)
;
_computing_structure_refinement SHELXTL
_computing_structure_solution 'SHELXTL (Sheldrick, 1997)'
_diffrn_ambient_temperature 293(2)
_diffrn_detector_area_resol_mean 8.33
_diffrn_measured_fraction_theta_full 0.981
_diffrn_measured_fraction_theta_max 0.981
_diffrn_measurement_device_type
;
Siemens SMART CCD area-detector
;
_diffrn_measurement_method \w
_diffrn_radiation_monochromator graphite
_diffrn_radiation_source 'fine-focus sealed tube'
_diffrn_radiation_type MoK\a
_diffrn_radiation_wavelength 0.71073
_diffrn_reflns_av_R_equivalents 0.1139
_diffrn_reflns_av_sigmaI/netI 0.1511
_diffrn_reflns_limit_h_max 12
_diffrn_reflns_limit_h_min -12
_diffrn_reflns_limit_k_max 13
_diffrn_reflns_limit_k_min -14
_diffrn_reflns_limit_l_max 10
_diffrn_reflns_limit_l_min -22
_diffrn_reflns_number 9778
_diffrn_reflns_theta_full 28.30
_diffrn_reflns_theta_max 28.30
_diffrn_reflns_theta_min 2.56
_diffrn_standards_decay_% 0
_diffrn_standards_number 0
_exptl_absorpt_coefficient_mu 0.078
_exptl_absorpt_correction_type none
_exptl_crystal_colour colorless
_exptl_crystal_density_diffrn 1.239
_exptl_crystal_density_method 'not measured'
_exptl_crystal_description block
_exptl_crystal_F_000 664
_exptl_crystal_size_max 0.42
_exptl_crystal_size_mid 0.26
_exptl_crystal_size_min 0.16
_refine_diff_density_max 0.279
_refine_diff_density_min -0.301
_refine_ls_extinction_coef 0.044(4)
_refine_ls_extinction_expression Fc^*^=kFc[1+0.001xFc^2^\l^3^/sin(2\q)]^-1/4^
_refine_ls_extinction_method SHELXTL
_refine_ls_goodness_of_fit_ref 0.824
_refine_ls_hydrogen_treatment refall
_refine_ls_matrix_type full
_refine_ls_number_parameters 290
_refine_ls_number_reflns 4107
_refine_ls_number_restraints 0
_refine_ls_restrained_S_all 0.824
_refine_ls_R_factor_all 0.1297
_refine_ls_R_factor_gt 0.0643
_refine_ls_shift/su_max <0.001
_refine_ls_shift/su_mean <0.001
_refine_ls_structure_factor_coef Fsqd
_refine_ls_weighting_details 'calc w = 1/[\s^2^(Fo^2^)+(0.015P)^2^] where P = (Fo^2^+2Fc^2^)/3'
_refine_ls_weighting_scheme calc
_refine_ls_wR_factor_gt 0.1274
_refine_ls_wR_factor_ref 0.1432
_reflns_number_gt 1784
_reflns_number_total 4108
_reflns_threshold_expression I>2\s(I)
_cod_data_source_file wn6137.cif
_cod_data_source_block I
_cod_original_sg_symbol_H-M 'P 21/n'
_cod_database_code 2202204
_cod_database_fobs_code 2202204

loop_
_symmetry_equiv_pos_as_xyz
'x, y, z'
'-x+1/2, y+1/2, -z+1/2'
'-x, -y, -z'
'x-1/2, -y-1/2, z-1/2'

loop_
_atom_site_label
_atom_site_fract_x
_atom_site_fract_y
_atom_site_fract_z
_atom_site_U_iso_or_equiv
_atom_site_adp_type
_atom_site_calc_flag
_atom_site_refinement_flags
_atom_site_occupancy
_atom_site_disorder_assembly
_atom_site_disorder_group
_atom_site_type_symbol
O1 0.17399(15) 0.16090(14) 0.21384(10) 0.0543(4) Uani d . 1 . . O
O2 0.80714(18) 0.38732(14) 0.37132(11) 0.0647(5) Uani d . 1 . . O
C1 0.2258(3) 0.1027(3) 0.28874(16) 0.0537(6) Uani d . 1 . . C
H1A 0.2555(19) 0.0175(19) 0.2779(11) 0.036(5) Uiso d . 1 . . H
H1B 0.137(3) 0.0979(19) 0.3181(14) 0.064(7) Uiso d . 1 . . H
C2 0.3422(2) 0.17881(19) 0.33218(13) 0.0443(5) Uani d . 1 . . C
C3 0.3216(3) 0.3042(2) 0.35151(15) 0.0510(6) Uani d . 1 . . C
H3 0.226(3) 0.335(2) 0.3418(15) 0.071(7) Uiso d . 1 . . H
C4 0.4317(3) 0.3787(2) 0.38139(14) 0.0522(6) Uani d . 1 . . C
H4 0.418(2) 0.466(2) 0.3889(13) 0.064(7) Uiso d . 1 . . H
C5 0.5662(2) 0.33057(19) 0.39436(13) 0.0481(6) Uani d . 1 . . C
C6 0.5864(3) 0.2031(2) 0.38035(15) 0.0528(6) Uani d . 1 . . C
H6 0.686(3) 0.169(2) 0.3871(14) 0.067(7) Uiso d . 1 . . H
C7 0.4755(3) 0.1291(2) 0.34972(14) 0.0514(6) Uani d . 1 . . C
H7 0.497(2) 0.038(2) 0.3364(13) 0.060(6) Uiso d . 1 . . H
C8 0.6909(3) 0.4158(3) 0.41730(18) 0.0629(7) Uani d . 1 . . C
H8A 0.665(2) 0.511(2) 0.4074(13) 0.061(6) Uiso d . 1 . . H
H8B 0.728(2) 0.402(2) 0.4764(16) 0.067(7) Uiso d . 1 . . H
C9 0.7814(2) 0.3878(2) 0.28907(15) 0.0508(6) Uani d . 1 . . C
C10 0.8710(3) 0.3156(2) 0.2472(2) 0.0606(7) Uani d . 1 . . C
H10 0.946(3) 0.272(2) 0.2781(18) 0.102(10) Uiso d . 1 . . H
C11 0.8490(3) 0.3053(2) 0.16485(19) 0.0598(7) Uani d . 1 . . C
H11 0.905(3) 0.244(2) 0.1363(15) 0.074(8) Uiso d . 1 . . H
C12 0.7360(2) 0.3630(2) 0.12129(15) 0.0514(6) Uani d . 1 . . C
C13 0.6519(3) 0.4409(2) 0.16426(16) 0.0534(6) Uani d . 1 . . C
H13 0.568(2) 0.4857(19) 0.1338(13) 0.062(7) Uiso d . 1 . . H
C14 0.6737(3) 0.4543(2) 0.24637(16) 0.0525(6) Uani d . 1 . . C
H14 0.616(3) 0.515(2) 0.2741(14) 0.068(7) Uiso d . 1 . . H
C15 0.7008(3) 0.3405(2) 0.03448(17) 0.0645(7) Uani d . 1 . . C
H15 0.783(3) 0.359(2) 0.0036(17) 0.089(9) Uiso d . 1 . . H
C16 0.5776(3) 0.2994(2) 0.00325(17) 0.0641(7) Uani d . 1 . . C
H16 0.558(3) 0.283(2) -0.0587(18) 0.098(9) Uiso d . 1 . . H
C17 0.4655(2) 0.2574(2) 0.05302(13) 0.0468(6) Uani d . 1 . . C
C18 0.3399(3) 0.3232(2) 0.05660(14) 0.0513(6) Uani d . 1 . . C
H18 0.323(2) 0.399(2) 0.0204(14) 0.063(7) Uiso d . 1 . . H
C19 0.2445(3) 0.2879(2) 0.10938(14) 0.0472(6) Uani d . 1 . . C
H19 0.160(3) 0.334(2) 0.1158(14) 0.063(7) Uiso d . 1 . . H
C20 0.2712(2) 0.18594(19) 0.16002(13) 0.0417(5) Uani d . 1 . . C
C21 0.3915(2) 0.1157(2) 0.15415(14) 0.0472(6) Uani d . 1 . . C
H21 0.408(2) 0.044(2) 0.1876(13) 0.060(7) Uiso d . 1 . . H
C22 0.4860(3) 0.1520(2) 0.10124(14) 0.0512(6) Uani d . 1 . . C
H22 0.573(2) 0.103(2) 0.0986(13) 0.066(7) Uiso d . 1 . . H

loop_
_atom_site_aniso_label
_atom_site_aniso_U_11
_atom_site_aniso_U_22
_atom_site_aniso_U_33
_atom_site_aniso_U_12
_atom_site_aniso_U_13
_atom_site_aniso_U_23
O1 0.0300(8) 0.0734(10) 0.0605(11) -0.0045(7) 0.0095(8) 0.0060(8)
O2 0.0495(11) 0.0689(11) 0.0717(13) -0.0048(8) -0.0150(10) -0.0063(9)
C1 0.0426(15) 0.0593(16) 0.0619(17) -0.0060(12) 0.0186(13) 0.0076(13)
C2 0.0445(13) 0.0484(13) 0.0415(13) -0.0009(10) 0.0132(10) 0.0098(10)
C3 0.0464(15) 0.0545(14) 0.0537(15) 0.0069(12) 0.0126(12) 0.0052(11)
C4 0.0664(18) 0.0437(14) 0.0470(14) 0.0095(12) 0.0079(12) 0.0008(11)
C5 0.0567(15) 0.0454(13) 0.0406(13) 0.0030(11) -0.0035(11) 0.0012(10)
C6 0.0520(16) 0.0486(14) 0.0555(15) 0.0076(11) -0.0075(13) -0.0029(11)
C7 0.0562(15) 0.0440(14) 0.0537(15) 0.0034(11) 0.0038(12) 0.0026(11)
C8 0.069(2) 0.0579(17) 0.0577(18) 0.0018(13) -0.0148(15) -0.0065(13)
C9 0.0419(14) 0.0461(13) 0.0627(17) -0.0104(10) -0.0035(12) -0.0012(12)
C10 0.0331(14) 0.0566(15) 0.091(2) -0.0039(11) 0.0022(14) -0.0034(15)
C11 0.0384(15) 0.0521(15) 0.092(2) -0.0072(11) 0.0216(15) -0.0071(15)
C12 0.0426(14) 0.0492(14) 0.0657(16) -0.0083(10) 0.0218(12) 0.0026(12)
C13 0.0463(15) 0.0538(14) 0.0615(17) 0.0021(11) 0.0122(12) 0.0086(13)
C14 0.0508(16) 0.0451(13) 0.0615(17) 0.0003(11) 0.0055(12) -0.0011(12)
C15 0.066(2) 0.0650(16) 0.0685(19) -0.0051(14) 0.0372(16) 0.0065(14)
C16 0.076(2) 0.0752(18) 0.0441(16) 0.0000(14) 0.0204(14) 0.0043(14)
C17 0.0494(14) 0.0574(14) 0.0345(12) -0.0042(11) 0.0083(10) -0.0025(11)
C18 0.0574(16) 0.0522(14) 0.0432(14) 0.0024(12) -0.0016(12) 0.0060(11)
C19 0.0393(14) 0.0516(14) 0.0500(14) 0.0058(11) 0.0002(11) -0.0041(11)
C20 0.0289(11) 0.0504(13) 0.0460(13) -0.0064(9) 0.0044(10) -0.0065(10)
C21 0.0415(14) 0.0469(13) 0.0541(14) 0.0053(10) 0.0100(11) 0.0085(11)
C22 0.0448(14) 0.0560(14) 0.0547(15) 0.0085(11) 0.0144(12) 0.0023(12)

loop_
_atom_type_symbol
_atom_type_description
_atom_type_scat_dispersion_real
_atom_type_scat_dispersion_imag
_atom_type_scat_source
C C 0.0033 0.0016 'International Tables Vol C Tables 4.2.6.8 and 6.1.1.4'
H H 0.0000 0.0000 'International Tables Vol C Tables 4.2.6.8 and 6.1.1.4'
O O 0.0106 0.0060 'International Tables Vol C Tables 4.2.6.8 and 6.1.1.4'

loop_
_geom_angle_atom_site_label_1
_geom_angle_atom_site_label_2
_geom_angle_atom_site_label_3
_geom_angle
_geom_angle_publ_flag
C20 O1 C1 116.77(16) yes
C9 O2 C8 117.23(19) yes
O1 C1 C2 111.59(19) yes
O1 C1 H1A 108.6(11) ?
C2 C1 H1A 111.9(11) ?
O1 C1 H1B 101.7(12) ?
C2 C1 H1B 114.1(12) ?
H1A C1 H1B 108.4(16) ?
C3 C2 C7 117.6(2) ?
C3 C2 C1 120.7(2) ?
C7 C2 C1 121.5(2) ?
C4 C3 C2 121.0(2) ?
C4 C3 H3 123.1(14) ?
C2 C3 H3 115.9(14) ?
C3 C4 C5 121.1(2) ?
C3 C4 H4 120.1(13) ?
C5 C4 H4 118.5(13) ?
C4 C5 C6 118.4(2) ?
C4 C5 C8 121.3(2) ?
C6 C5 C8 120.2(2) ?
C7 C6 C5 120.1(2) ?
C7 C6 H6 121.4(12) ?
C5 C6 H6 118.1(12) ?
C6 C7 C2 121.6(2) ?
C6 C7 H7 117.1(12) ?
C2 C7 H7 121.2(12) ?
O2 C8 C5 111.7(2) yes
O2 C8 H8A 107.6(13) ?
C5 C8 H8A 111.2(12) ?
O2 C8 H8B 105.5(14) ?
C5 C8 H8B 110.4(13) ?
H8A C8 H8B 110.3(18) ?
O2 C9 C10 116.2(2) yes
O2 C9 C14 124.8(2) yes
C10 C9 C14 119.0(3) ?
C11 C10 C9 120.3(3) ?
C11 C10 H10 122.2(19) ?
C9 C10 H10 117.4(19) ?
C10 C11 C12 121.8(3) ?
C10 C11 H11 119.6(14) ?
C12 C11 H11 117.8(14) ?
C11 C12 C13 116.7(2) yes
C11 C12 C15 122.5(2) yes
C13 C12 C15 120.7(2) ?
C14 C13 C12 122.2(2) ?
C14 C13 H13 119.0(13) ?
C12 C13 H13 118.8(13) ?
C13 C14 C9 119.7(3) ?
C13 C14 H14 119.6(13) ?
C9 C14 H14 120.6(13) ?
C16 C15 C12 123.7(3) ?
C16 C15 H15 125.4(16) ?
C12 C15 H15 110.9(15) ?
C15 C16 C17 123.0(2) ?
C15 C16 H16 121.3(16) ?
C17 C16 H16 115.2(16) ?
C22 C17 C18 117.1(2) yes
C22 C17 C16 119.9(2) ?
C18 C17 C16 123.0(2) yes
C19 C18 C17 121.1(2) ?
C19 C18 H18 121.2(13) ?
C17 C18 H18 117.7(13) ?
C18 C19 C20 120.6(2) ?
C18 C19 H19 123.2(14) ?
C20 C19 H19 116.2(14) ?
O1 C20 C19 116.9(2) yes
O1 C20 C21 124.1(2) yes
C19 C20 C21 119.0(2) ?
C22 C21 C20 119.8(2) ?
C22 C21 H21 121.4(14) ?
C20 C21 H21 118.8(14) ?
C21 C22 C17 122.3(2) ?
C21 C22 H22 119.3(14) ?
C17 C22 H22 118.4(14) ?

loop_
_geom_bond_atom_site_label_1
_geom_bond_atom_site_label_2
_geom_bond_site_symmetry_2
_geom_bond_distance
_geom_bond_publ_flag
O1 C20 . 1.379(3) yes
O1 C1 . 1.440(3) yes
O2 C9 . 1.372(3) yes
O2 C8 . 1.441(3) yes
C1 C2 . 1.504(3) yes
C1 H1A . 0.97(2) ?
C1 H1B . 1.02(3) ?
C2 C3 . 1.386(3) ?
C2 C7 . 1.386(3) ?
C3 C4 . 1.372(3) ?
C3 H3 . 0.97(2) ?
C4 C5 . 1.382(3) ?
C4 H4 . 0.95(2) ?
C5 C6 . 1.387(3) ?
C5 C8 . 1.517(3) yes
C6 C7 . 1.378(3) ?
C6 H6 . 1.02(2) ?
C7 H7 . 1.02(2) ?
C8 H8A . 1.05(2) ?
C8 H8B . 1.03(2) ?
C9 C10 . 1.386(4) ?
C9 C14 . 1.388(3) ?
C10 C11 . 1.376(4) ?
C10 H10 . 0.96(3) ?
C11 C12 . 1.387(3) ?
C11 H11 . 0.99(3) ?
C12 C13 . 1.397(3) ?
C12 C15 . 1.476(4) yes
C13 C14 . 1.374(3) ?
C13 H13 . 1.02(2) ?
C14 H14 . 0.99(2) ?
C15 C16 . 1.317(4) yes
C15 H15 . 1.00(3) ?
C16 C17 . 1.486(3) yes
C16 H16 . 1.05(3) ?
C17 C22 . 1.380(3) ?
C17 C18 . 1.395(3) ?
C18 C19 . 1.379(3) ?
C18 H18 . 1.01(2) ?
C19 C20 . 1.381(3) ?
C19 H19 . 0.96(2) ?
C20 C21 . 1.382(3) ?
C21 C22 . 1.377(3) ?
C21 H21 . 0.95(2) ?
C22 H22 . 0.99(2) ?

loop_
_geom_hbond_atom_site_label_D
_geom_hbond_atom_site_label_H
_geom_hbond_atom_site_label_A
_geom_hbond_site_symmetry_A
_geom_hbond_distance_DH
_geom_hbond_distance_HA
_geom_hbond_distance_DA
_geom_hbond_angle_DHA
_geom_hbond_publ_flag
C22 H22 O2 2_645 0.99(2) 2.58(2) 3.438(3) 145(2) yes
C8 H8B CgC 4_666 1.03(2) 2.75(2) 3.715(3) 157(2) yes
C7 H7 CgB 2_645 1.02(2) 3.01(2) 3.841(3) 140.0(10) yes

loop_
_geom_torsion_atom_site_label_1
_geom_torsion_atom_site_label_2
_geom_torsion_atom_site_label_3
_geom_torsion_atom_site_label_4
_geom_torsion
_geom_torsion_publ_flag
C20 O1 C1 C2 55.6(3) ?
O1 C1 C2 C3 56.5(3) ?
O1 C1 C2 C7 -119.3(2) ?
C7 C2 C3 C4 4.7(4) ?
C1 C2 C3 C4 -171.3(2) ?
C2 C3 C4 C5 -1.0(4) ?
C3 C4 C5 C6 -3.3(4) ?
C3 C4 C5 C8 172.2(2) ?
C4 C5 C6 C7 3.8(4) ?
C8 C5 C6 C7 -171.8(2) ?
C5 C6 C7 C2 0.0(4) ?
C3 C2 C7 C6 -4.2(4) ?
C1 C2 C7 C6 171.8(2) ?
C9 O2 C8 C5 54.3(3) ?
C4 C5 C8 O2 -134.4(2) ?
C6 C5 C8 O2 41.0(3) ?
C8 O2 C9 C10 -155.7(2) ?
C8 O2 C9 C14 24.2(3) ?
O2 C9 C10 C11 176.7(2) ?
C14 C9 C10 C11 -3.2(3) ?
C9 C10 C11 C12 -1.7(4) ?
C10 C11 C12 C13 5.1(3) ?
C10 C11 C12 C15 -172.4(2) ?
C11 C12 C13 C14 -3.9(3) ?
C15 C12 C13 C14 173.6(2) ?
C12 C13 C14 C9 -0.8(4) ?
O2 C9 C14 C13 -175.5(2) ?
C10 C9 C14 C13 4.4(3) ?
C11 C12 C15 C16 123.5(3) ?
C13 C12 C15 C16 -53.8(3) ?
C12 C15 C16 C17 -7.0(4) yes
C15 C16 C17 C22 -65.1(3) ?
C15 C16 C17 C18 112.0(3) ?
C22 C17 C18 C19 3.5(3) ?
C16 C17 C18 C19 -173.7(2) ?
C17 C18 C19 C20 -0.2(3) ?
C1 O1 C20 C19 -150.30(19) ?
C1 O1 C20 C21 29.7(3) ?
C18 C19 C20 O1 176.72(19) ?
C18 C19 C20 C21 -3.3(3) ?
O1 C20 C21 C22 -176.7(2) ?
C19 C20 C21 C22 3.3(3) ?
C20 C21 C22 C17 0.1(4) ?
C18 C17 C22 C21 -3.5(3) ?
C16 C17 C22 C21 173.8(2) ?

loop_
_cod_related_entry_id
_cod_related_entry_database
_cod_related_entry_code
1 ChemSpider 21175039
